data_7021947
loop_
_publ_author_name
'Lohr, Tracy L.'
'Piers, Warren E.'
'Parvez, Masood'

_publ_section_title
;
 Reversible insertion of carbon dioxide into Pt(ii)-hydroxo bonds.
;
_journal_issue 41
_journal_name_full 'Dalton transactions (Cambridge, England : 2003)'
_journal_page_first 14742
_journal_page_last 14748
_journal_paper_doi 10.1039/c3dt51701b
_journal_volume 42
_journal_year 2013
_chemical_formula_moiety 'C73 H80 N2 O3 Pt'
_chemical_formula_sum 'C73 H80 N2 O3 Pt'
_chemical_formula_weight 1228.48
_chemical_name_systematic
;
 ?
;
_space_group_IT_number 2
_symmetry_cell_setting triclinic
_symmetry_space_group_name_Hall '-P 1'
_symmetry_space_group_name_H-M 'P -1'
_atom_sites_solution_hydrogens geom
_atom_sites_solution_primary direct
_atom_sites_solution_secondary difmap
_cell_angle_alpha 85.2139(8)
_cell_angle_beta 78.4370(8)
_cell_angle_gamma 78.0342(7)
_cell_formula_units_Z 2
_cell_length_a 12.8521(2)
_cell_length_b 17.3118(3)
_cell_length_c 18.6475(2)
_cell_measurement_reflns_used 18083
_cell_measurement_temperature 173(2)
_cell_measurement_theta_max 27.48
_cell_measurement_theta_min 1.00
_cell_volume 3972.62(10)
_computing_cell_refinement 'HKL DENZO (Otwinowski & Minor, 1997)'
_computing_data_collection 'COLLECT (Hooft, 1998)'
_computing_data_reduction 'SCALEPACK (Otwinowski & Minor, 1997)'
_computing_molecular_graphics 'ORTEP-3 (Farrugia, 1997)'
_computing_publication_material 'SHELXL-97 (Sheldrick, 2008)'
_computing_structure_refinement 'SHELXL-97 (Sheldrick, 2008)'
_computing_structure_solution 'SIR92 (Altomare et al., 1991)'
_diffrn_ambient_temperature 173(2)
_diffrn_measured_fraction_theta_full 0.991
_diffrn_measured_fraction_theta_max 0.991
_diffrn_measurement_device_type 'Nonius APEX2 CCD'
_diffrn_measurement_method ' \w and \f scans '
_diffrn_radiation_monochromator graphite
_diffrn_radiation_source 'fine-focus sealed tube'
_diffrn_radiation_type MoK\a
_diffrn_radiation_wavelength 0.71073
_diffrn_reflns_av_R_equivalents 0.0388
_diffrn_reflns_av_sigmaI/netI 0.0466
_diffrn_reflns_limit_h_max 16
_diffrn_reflns_limit_h_min -16
_diffrn_reflns_limit_k_max 22
_diffrn_reflns_limit_k_min -22
_diffrn_reflns_limit_l_max 24
_diffrn_reflns_limit_l_min -24
_diffrn_reflns_number 34948
_diffrn_reflns_theta_full 27.57
_diffrn_reflns_theta_max 27.56
_diffrn_reflns_theta_min 1.84
_diffrn_standards_number 0
_exptl_absorpt_coefficient_mu 1.804
_exptl_absorpt_correction_T_max 0.9152
_exptl_absorpt_correction_T_min 0.7863
_exptl_absorpt_correction_type multi-scan
_exptl_absorpt_process_details 'SORTAV: (Blessing, 1997)'
_exptl_crystal_colour 'Pale yellow/green'
_exptl_crystal_density_diffrn 1.027
_exptl_crystal_density_method 'not measured'
_exptl_crystal_description Plate
_exptl_crystal_F_000 1268
_exptl_crystal_size_max 0.14
_exptl_crystal_size_mid 0.12
_exptl_crystal_size_min 0.05
_platon_squeeze_details
;
There are disordered solvent molecules (2.5 C6 H5 Br equivalents) 
which were removed from the structure using SQUEEZE subroutine in
PLATON. The solvent molecules have been excluded from the crystal
data as well. 
;
_refine_diff_density_max 1.306
_refine_diff_density_min -0.740
_refine_diff_density_rms 0.117
_refine_ls_extinction_method none
_refine_ls_goodness_of_fit_ref 1.092
_refine_ls_hydrogen_treatment constr
_refine_ls_matrix_type full
_refine_ls_number_parameters 728
_refine_ls_number_reflns 18210
_refine_ls_number_restraints 0
_refine_ls_restrained_S_all 1.092
_refine_ls_R_factor_all 0.0512
_refine_ls_R_factor_gt 0.0424
_refine_ls_shift/su_max 0.005
_refine_ls_shift/su_mean 0.000
_refine_ls_structure_factor_coef Fsqd
_refine_ls_weighting_details 'calc w=1/[\s^2^(Fo^2^)+(0.0550P)^2^+6.0368P] where P=(Fo^2^+2Fc^2^)/3'
_refine_ls_weighting_scheme calc
_refine_ls_wR_factor_gt 0.1091
_refine_ls_wR_factor_ref 0.1139
_reflns_number_gt 15786
_reflns_number_total 18210
_reflns_threshold_expression >2sigma(I)
_cod_data_source_file c3dt51701b.txt
_cod_data_source_block Compound_I
_cod_depositor_comments
;
The following automatic conversions were performed:

'_symmetry_cell_setting' value 'Triclinic' changed to 'triclinic'
according to /home/saulius/struct/CIF-dictionaries/cif_core.dic
dictionary named 'cif_core.dic' version 2.4.2 from
2011-04-26.

'_exptl_absorpt_correction_type' value 'Multi-scan'
changed to 'multi-scan' according to
/home/saulius/struct/CIF-dictionaries/cif_core.dic dictionary named
'cif_core.dic' version 2.4.2 from 2011-04-26.

Automatic conversion script
Id: cif_fix_values 1891 2012-01-12 08:04:46Z andrius 
;
_cod_database_code 7021947

loop_
_symmetry_equiv_pos_as_xyz
'x, y, z'
'-x, -y, -z'

loop_
_atom_site_label
_atom_site_type_symbol
_atom_site_fract_x
_atom_site_fract_y
_atom_site_fract_z
_atom_site_U_iso_or_equiv
_atom_site_adp_type
_atom_site_occupancy
_atom_site_symmetry_multiplicity
_atom_site_calc_flag
_atom_site_refinement_flags
Pt1 Pt 0.802090(11) 0.020756(8) 0.774199(8) 0.02555(5) Uani 1 1 d .
O1 O 0.9514(2) -0.04437(17) 0.75427(17) 0.0362(6) Uani 1 1 d .
O2 O 0.9174(2) 0.08232(17) 0.77162(17) 0.0356(6) Uani 1 1 d .
O3 O 1.0918(3) 0.0173(2) 0.7501(2) 0.0545(9) Uani 1 1 d .
N1 N 0.6596(2) 0.09614(17) 0.79611(16) 0.0238(6) Uani 1 1 d .
N2 N 0.6996(2) -0.05158(17) 0.77388(16) 0.0247(6) Uani 1 1 d .
C1 C 0.5745(3) 0.0650(2) 0.80415(19) 0.0249(7) Uani 1 1 d .
C2 C 0.5977(3) -0.0202(2) 0.78969(19) 0.0261(7) Uani 1 1 d .
C3 C 0.4953(3) -0.0468(2) 0.8012(2) 0.0268(7) Uani 1 1 d .
C4 C 0.4640(3) -0.1167(2) 0.7974(2) 0.0322(8) Uani 1 1 d .
H4 H 0.5159 -0.1629 0.7823 0.039 Uiso 1 1 calc R
C5 C 0.3528(4) -0.1187(3) 0.8163(2) 0.0383(9) Uani 1 1 d .
H5 H 0.3306 -0.1672 0.8135 0.046 Uiso 1 1 calc R
C6 C 0.2759(3) -0.0541(3) 0.8385(2) 0.0382(9) Uani 1 1 d .
H6 H 0.2018 -0.0583 0.8506 0.046 Uiso 1 1 calc R
C7 C 0.3055(3) 0.0189(3) 0.8436(2) 0.0345(9) Uani 1 1 d .
C8 C 0.2359(4) 0.0903(3) 0.8667(3) 0.0448(11) Uani 1 1 d .
H8 H 0.1601 0.0924 0.8801 0.054 Uiso 1 1 calc R
C9 C 0.2770(4) 0.1570(3) 0.8699(3) 0.0439(10) Uani 1 1 d .
H9 H 0.2283 0.2040 0.8864 0.053 Uiso 1 1 calc R
C10 C 0.3879(3) 0.1584(2) 0.8499(2) 0.0361(9) Uani 1 1 d .
H10 H 0.4139 0.2053 0.8527 0.043 Uiso 1 1 calc R
C11 C 0.4575(3) 0.0903(2) 0.8263(2) 0.0265(7) Uani 1 1 d .
C12 C 0.4152(3) 0.0209(2) 0.8241(2) 0.0292(8) Uani 1 1 d .
C13 C 0.6552(3) 0.1793(2) 0.7971(2) 0.0243(7) Uani 1 1 d .
C14 C 0.5926(3) 0.2326(2) 0.7547(2) 0.0262(7) Uani 1 1 d .
H14 H 0.5469 0.2145 0.7283 0.031 Uiso 1 1 calc R
C15 C 0.5976(3) 0.3117(2) 0.75144(19) 0.0253(7) Uani 1 1 d .
C16 C 0.6645(3) 0.3373(2) 0.79112(19) 0.0249(7) Uani 1 1 d .
H16 H 0.6676 0.3918 0.7890 0.030 Uiso 1 1 calc R
C17 C 0.7268(3) 0.2844(2) 0.83373(19) 0.0251(7) Uani 1 1 d .
C18 C 0.7226(3) 0.2047(2) 0.8355(2) 0.0256(7) Uani 1 1 d .
H18 H 0.7661 0.1676 0.8632 0.031 Uiso 1 1 calc R
C19 C 0.5333(3) 0.3690(2) 0.7042(2) 0.0286(8) Uani 1 1 d .
C20 C 0.5765(3) 0.3798(2) 0.6297(2) 0.0310(8) Uani 1 1 d .
C21 C 0.5149(4) 0.4343(3) 0.5873(2) 0.0395(10) Uani 1 1 d .
H21 H 0.5424 0.4426 0.5366 0.047 Uiso 1 1 calc R
C22 C 0.4149(4) 0.4761(3) 0.6183(3) 0.0446(11) Uani 1 1 d .
H22 H 0.3744 0.5133 0.5889 0.054 Uiso 1 1 calc R
C23 C 0.3732(4) 0.4646(3) 0.6910(3) 0.0409(10) Uani 1 1 d .
H23 H 0.3038 0.4936 0.7114 0.049 Uiso 1 1 calc R
C24 C 0.4309(3) 0.4110(2) 0.7356(2) 0.0319(8) Uani 1 1 d .
C25 C 0.6859(4) 0.3351(3) 0.5940(2) 0.0414(10) Uani 1 1 d .
H25 H 0.7174 0.2992 0.6324 0.050 Uiso 1 1 calc R
C26 C 0.6759(6) 0.2841(5) 0.5340(4) 0.087(2) Uani 1 1 d .
H26A H 0.6297 0.2462 0.5549 0.130 Uiso 1 1 calc R
H26B H 0.7479 0.2554 0.5122 0.130 Uiso 1 1 calc R
H26C H 0.6437 0.3178 0.4961 0.130 Uiso 1 1 calc R
C27 C 0.7626(5) 0.3906(4) 0.5636(4) 0.0780(19) Uani 1 1 d .
H27A H 0.7340 0.4258 0.5251 0.117 Uiso 1 1 calc R
H27B H 0.8338 0.3597 0.5429 0.117 Uiso 1 1 calc R
H27C H 0.7697 0.4221 0.6030 0.117 Uiso 1 1 calc R
C28 C 0.3817(3) 0.3997(3) 0.8158(2) 0.0358(9) Uani 1 1 d .
H28 H 0.4313 0.3558 0.8374 0.043 Uiso 1 1 calc R
C29 C 0.2714(4) 0.3753(3) 0.8245(3) 0.0439(10) Uani 1 1 d .
H29A H 0.2212 0.4173 0.8032 0.066 Uiso 1 1 calc R
H29B H 0.2424 0.3667 0.8766 0.066 Uiso 1 1 calc R
H29C H 0.2804 0.3264 0.7991 0.066 Uiso 1 1 calc R
C30 C 0.3738(4) 0.4737(3) 0.8567(3) 0.0460(11) Uani 1 1 d .
H30A H 0.4459 0.4864 0.8510 0.069 Uiso 1 1 calc R
H30B H 0.3452 0.4644 0.9088 0.069 Uiso 1 1 calc R
H30C H 0.3254 0.5178 0.8366 0.069 Uiso 1 1 calc R
C31 C 0.8023(3) 0.3105(2) 0.8748(2) 0.0274(8) Uani 1 1 d .
C32 C 0.9070(3) 0.3152(3) 0.8389(2) 0.0364(9) Uani 1 1 d .
C33 C 0.9746(4) 0.3387(3) 0.8790(3) 0.0448(11) Uani 1 1 d .
H33 H 1.0457 0.3438 0.8554 0.054 Uiso 1 1 calc R
C34 C 0.9415(4) 0.3546(3) 0.9510(3) 0.0477(12) Uani 1 1 d .
H34 H 0.9899 0.3697 0.9771 0.057 Uiso 1 1 calc R
C35 C 0.8374(4) 0.3488(3) 0.9868(3) 0.0421(10) Uani 1 1 d .
H35 H 0.8151 0.3600 1.0372 0.051 Uiso 1 1 calc R
C36 C 0.7654(3) 0.3268(2) 0.9492(2) 0.0313(8) Uani 1 1 d .
C37 C 0.9471(4) 0.2976(4) 0.7591(3) 0.0521(13) Uani 1 1 d .
H37 H 0.8936 0.2714 0.7432 0.063 Uiso 1 1 calc R
C38 C 0.9514(7) 0.3737(5) 0.7129(3) 0.102(3) Uani 1 1 d .
H38A H 0.8790 0.4072 0.7192 0.152 Uiso 1 1 calc R
H38B H 0.9767 0.3614 0.6612 0.152 Uiso 1 1 calc R
H38C H 1.0015 0.4017 0.7285 0.152 Uiso 1 1 calc R
C39 C 1.0558(5) 0.2416(4) 0.7461(3) 0.0703(17) Uani 1 1 d .
H39A H 1.1106 0.2666 0.7596 0.106 Uiso 1 1 calc R
H39B H 1.0764 0.2291 0.6943 0.106 Uiso 1 1 calc R
H39C H 1.0508 0.1928 0.7762 0.106 Uiso 1 1 calc R
C40 C 0.6523(4) 0.3226(3) 0.9875(2) 0.0402(10) Uani 1 1 d .
H40 H 0.6250 0.2859 0.9604 0.048 Uiso 1 1 calc R
C41 C 0.5791(5) 0.4023(4) 0.9848(4) 0.0667(16) Uani 1 1 d .
H41A H 0.5970 0.4375 1.0171 0.100 Uiso 1 1 calc R
H41B H 0.5036 0.3967 1.0011 0.100 Uiso 1 1 calc R
H41C H 0.5891 0.4248 0.9345 0.100 Uiso 1 1 calc R
C42 C 0.6460(6) 0.2903(5) 1.0663(3) 0.081(2) Uani 1 1 d .
H42A H 0.6958 0.2392 1.0676 0.121 Uiso 1 1 calc R
H42B H 0.5719 0.2834 1.0867 0.121 Uiso 1 1 calc R
H42C H 0.6663 0.3275 1.0954 0.121 Uiso 1 1 calc R
C43 C 0.7373(3) -0.1313(2) 0.7518(2) 0.0251(7) Uani 1 1 d .
C44 C 0.7040(3) -0.1567(2) 0.6935(2) 0.0274(7) Uani 1 1 d .
H44 H 0.6532 -0.1217 0.6695 0.033 Uiso 1 1 calc R
C45 C 0.7440(3) -0.2332(2) 0.6694(2) 0.0278(8) Uani 1 1 d .
C46 C 0.8162(3) -0.2825(2) 0.7067(2) 0.0267(7) Uani 1 1 d .
H46 H 0.8442 -0.3349 0.6910 0.032 Uiso 1 1 calc R
C47 C 0.8501(3) -0.2581(2) 0.7670(2) 0.0262(7) Uani 1 1 d .
C48 C 0.8112(3) -0.1815(2) 0.7883(2) 0.0268(7) Uani 1 1 d .
H48 H 0.8346 -0.1630 0.8277 0.032 Uiso 1 1 calc R
C49 C 0.7104(3) -0.2611(2) 0.6063(2) 0.0306(8) Uani 1 1 d .
C50 C 0.7556(4) -0.2378(3) 0.5347(2) 0.0374(9) Uani 1 1 d .
C51 C 0.7222(4) -0.2645(3) 0.4763(3) 0.0502(12) Uani 1 1 d .
H51 H 0.7515 -0.2490 0.4276 0.060 Uiso 1 1 calc R
C52 C 0.6474(5) -0.3129(3) 0.4882(3) 0.0551(13) Uani 1 1 d .
H52 H 0.6250 -0.3299 0.4476 0.066 Uiso 1 1 calc R
C53 C 0.6049(4) -0.3366(3) 0.5574(3) 0.0480(12) Uani 1 1 d .
H53 H 0.5545 -0.3709 0.5646 0.058 Uiso 1 1 calc R
C54 C 0.6350(3) -0.3108(2) 0.6179(2) 0.0356(9) Uani 1 1 d .
C55 C 0.8422(4) -0.1877(3) 0.5194(2) 0.0429(10) Uani 1 1 d .
H55 H 0.8363 -0.1582 0.5644 0.052 Uiso 1 1 calc R
C56 C 0.9545(5) -0.2402(4) 0.5048(4) 0.0729(18) Uani 1 1 d .
H56A H 0.9662 -0.2736 0.5486 0.109 Uiso 1 1 calc R
H56B H 1.0094 -0.2071 0.4925 0.109 Uiso 1 1 calc R
H56C H 0.9600 -0.2737 0.4638 0.109 Uiso 1 1 calc R
C57 C 0.8319(6) -0.1276(4) 0.4562(3) 0.0654(16) Uani 1 1 d .
H57A H 0.8444 -0.1551 0.4105 0.098 Uiso 1 1 calc R
H57B H 0.8856 -0.0941 0.4529 0.098 Uiso 1 1 calc R
H57C H 0.7590 -0.0948 0.4643 0.098 Uiso 1 1 calc R
C58 C 0.5859(4) -0.3390(3) 0.6940(2) 0.0396(10) Uani 1 1 d .
H58 H 0.6114 -0.3116 0.7304 0.048 Uiso 1 1 calc R
C59 C 0.4622(4) -0.3176(3) 0.7078(3) 0.0547(13) Uani 1 1 d .
H59A H 0.4391 -0.2604 0.7004 0.082 Uiso 1 1 calc R
H59B H 0.4331 -0.3337 0.7583 0.082 Uiso 1 1 calc R
H59C H 0.4350 -0.3450 0.6737 0.082 Uiso 1 1 calc R
C60 C 0.6228(5) -0.4278(3) 0.7068(4) 0.0606(14) Uani 1 1 d .
H60A H 0.5973 -0.4561 0.6726 0.091 Uiso 1 1 calc R
H60B H 0.5928 -0.4434 0.7572 0.091 Uiso 1 1 calc R
H60C H 0.7021 -0.4408 0.6989 0.091 Uiso 1 1 calc R
C61 C 0.9279(3) -0.3157(2) 0.8039(2) 0.0277(8) Uani 1 1 d .
C62 C 0.8896(4) -0.3727(2) 0.8540(2) 0.0349(9) Uani 1 1 d .
C63 C 0.9646(4) -0.4294(3) 0.8848(3) 0.0451(11) Uani 1 1 d .
H63 H 0.9399 -0.4687 0.9187 0.054 Uiso 1 1 calc R
C64 C 1.0730(4) -0.4288(3) 0.8665(3) 0.0463(11) Uani 1 1 d .
H64 H 1.1229 -0.4683 0.8873 0.056 Uiso 1 1 calc R
C65 C 1.1105(4) -0.3717(3) 0.8184(3) 0.0444(11) Uani 1 1 d .
H65 H 1.1859 -0.3716 0.8068 0.053 Uiso 1 1 calc R
C66 C 1.0383(3) -0.3137(3) 0.7864(3) 0.0376(9) Uani 1 1 d .
C67 C 0.7695(4) -0.3727(3) 0.8774(3) 0.0517(12) Uani 1 1 d .
H67 H 0.7313 -0.3389 0.8408 0.062 Uiso 1 1 calc R
C68 C 0.7280(7) -0.3347(7) 0.9521(5) 0.136(4) Uani 1 1 d .
H68A H 0.7599 -0.3689 0.9899 0.204 Uiso 1 1 calc R
H68B H 0.6490 -0.3279 0.9643 0.204 Uiso 1 1 calc R
H68C H 0.7488 -0.2830 0.9497 0.204 Uiso 1 1 calc R
C69 C 0.7405(6) -0.4534(4) 0.8812(5) 0.090(2) Uani 1 1 d .
H69A H 0.7703 -0.4784 0.8343 0.135 Uiso 1 1 calc R
H69B H 0.6615 -0.4478 0.8914 0.135 Uiso 1 1 calc R
H69C H 0.7708 -0.4862 0.9204 0.135 Uiso 1 1 calc R
C70 C 1.0826(4) -0.2520(3) 0.7337(3) 0.0554(14) Uani 1 1 d .
H70 H 1.0199 -0.2126 0.7205 0.066 Uiso 1 1 calc R
C71 C 1.1489(7) -0.2903(6) 0.6632(4) 0.107(3) Uani 1 1 d .
H71A H 1.2102 -0.3300 0.6750 0.161 Uiso 1 1 calc R
H71B H 1.1760 -0.2496 0.6291 0.161 Uiso 1 1 calc R
H71C H 1.1029 -0.3157 0.6406 0.161 Uiso 1 1 calc R
C72 C 1.1499(5) -0.2084(4) 0.7674(4) 0.078(2) Uani 1 1 d .
H72A H 1.1057 -0.1830 0.8114 0.117 Uiso 1 1 calc R
H72B H 1.1754 -0.1682 0.7320 0.117 Uiso 1 1 calc R
H72C H 1.2123 -0.2459 0.7806 0.117 Uiso 1 1 calc R
C73 C 0.9969(4) 0.0186(3) 0.7577(3) 0.0387(9) Uani 1 1 d .

loop_
_atom_site_aniso_label
_atom_site_aniso_U_11
_atom_site_aniso_U_22
_atom_site_aniso_U_33
_atom_site_aniso_U_23
_atom_site_aniso_U_13
_atom_site_aniso_U_12
Pt1 0.02414(8) 0.02170(8) 0.03198(8) -0.00271(5) -0.00947(5) -0.00245(5)
O1 0.0222(13) 0.0311(15) 0.0528(17) -0.0065(13) -0.0066(12) 0.0020(11)
O2 0.0259(14) 0.0297(15) 0.0538(18) -0.0050(13) -0.0095(13) -0.0078(11)
O3 0.0247(16) 0.053(2) 0.087(3) -0.0060(18) -0.0139(16) -0.0048(14)
N1 0.0261(15) 0.0196(14) 0.0272(15) -0.0008(11) -0.0064(12) -0.0063(12)
N2 0.0262(16) 0.0210(14) 0.0287(15) -0.0018(12) -0.0113(12) -0.0024(12)
C1 0.0296(19) 0.0213(17) 0.0243(16) 0.0004(13) -0.0097(14) -0.0026(14)
C2 0.0295(19) 0.0248(18) 0.0257(17) 0.0027(14) -0.0101(14) -0.0054(15)
C3 0.0261(18) 0.0256(18) 0.0294(18) 0.0003(14) -0.0089(14) -0.0038(14)
C4 0.033(2) 0.0254(19) 0.041(2) -0.0005(16) -0.0112(17) -0.0085(16)
C5 0.040(2) 0.037(2) 0.044(2) 0.0033(18) -0.0148(19) -0.0163(19)
C6 0.031(2) 0.039(2) 0.048(2) 0.0073(19) -0.0101(18) -0.0151(18)
C7 0.029(2) 0.037(2) 0.037(2) 0.0054(17) -0.0075(16) -0.0074(17)
C8 0.029(2) 0.045(3) 0.058(3) 0.007(2) -0.003(2) -0.0094(19)
C9 0.032(2) 0.034(2) 0.057(3) -0.006(2) 0.002(2) 0.0042(18)
C10 0.031(2) 0.025(2) 0.048(2) -0.0039(17) -0.0025(18) -0.0005(16)
C11 0.0240(18) 0.0241(18) 0.0302(18) 0.0003(14) -0.0050(14) -0.0030(14)
C12 0.0275(19) 0.0278(19) 0.0331(19) 0.0032(15) -0.0079(15) -0.0072(15)
C13 0.0232(17) 0.0184(16) 0.0311(18) -0.0035(13) -0.0052(14) -0.0029(13)
C14 0.0245(18) 0.0248(18) 0.0307(18) -0.0007(14) -0.0088(14) -0.0043(14)
C15 0.0247(18) 0.0255(18) 0.0260(17) 0.0003(14) -0.0072(14) -0.0041(14)
C16 0.0253(18) 0.0206(17) 0.0292(18) -0.0012(13) -0.0063(14) -0.0042(14)
C17 0.0261(18) 0.0254(18) 0.0247(17) -0.0027(14) -0.0067(14) -0.0043(14)
C18 0.0275(18) 0.0222(17) 0.0280(17) 0.0000(14) -0.0100(14) -0.0025(14)
C19 0.032(2) 0.0225(18) 0.0353(19) -0.0007(14) -0.0137(16) -0.0079(15)
C20 0.037(2) 0.0280(19) 0.0303(19) 0.0029(15) -0.0108(16) -0.0087(16)
C21 0.047(3) 0.038(2) 0.035(2) 0.0076(17) -0.0143(19) -0.006(2)
C22 0.053(3) 0.037(2) 0.048(3) 0.0113(19) -0.029(2) -0.005(2)
C23 0.035(2) 0.039(2) 0.047(2) 0.0031(19) -0.0164(19) 0.0016(18)
C24 0.031(2) 0.0274(19) 0.037(2) 0.0031(16) -0.0103(16) -0.0047(16)
C25 0.045(3) 0.040(2) 0.030(2) 0.0015(17) -0.0009(18) 0.005(2)
C26 0.079(5) 0.089(5) 0.087(5) -0.052(4) 0.011(4) -0.010(4)
C27 0.048(3) 0.067(4) 0.108(5) -0.003(4) 0.006(3) -0.009(3)
C28 0.028(2) 0.039(2) 0.036(2) -0.0016(17) -0.0032(16) 0.0027(17)
C29 0.035(2) 0.044(3) 0.049(3) -0.004(2) -0.0003(19) -0.005(2)
C30 0.038(2) 0.049(3) 0.049(3) -0.007(2) -0.009(2) -0.003(2)
C31 0.0261(18) 0.0240(18) 0.0360(19) -0.0010(15) -0.0130(15) -0.0068(15)
C32 0.031(2) 0.044(2) 0.037(2) -0.0020(18) -0.0112(17) -0.0077(18)
C33 0.029(2) 0.053(3) 0.057(3) -0.003(2) -0.013(2) -0.012(2)
C34 0.055(3) 0.042(3) 0.060(3) -0.005(2) -0.036(2) -0.015(2)
C35 0.049(3) 0.042(2) 0.043(2) -0.0077(19) -0.018(2) -0.012(2)
C36 0.041(2) 0.0260(19) 0.0326(19) 0.0003(15) -0.0134(17) -0.0127(16)
C37 0.033(2) 0.084(4) 0.043(3) -0.009(2) -0.0016(19) -0.020(2)
C38 0.116(7) 0.125(7) 0.041(3) 0.017(4) 0.005(4) 0.001(5)
C39 0.051(3) 0.093(5) 0.063(4) -0.028(3) 0.006(3) -0.011(3)
C40 0.046(3) 0.043(2) 0.034(2) -0.0059(18) -0.0052(18) -0.016(2)
C41 0.042(3) 0.063(4) 0.086(4) -0.008(3) 0.002(3) -0.003(3)
C42 0.078(5) 0.109(6) 0.053(3) 0.021(3) -0.001(3) -0.032(4)
C43 0.0250(18) 0.0200(17) 0.0308(18) -0.0052(14) -0.0052(14) -0.0041(14)
C44 0.0223(18) 0.0247(18) 0.0347(19) -0.0035(15) -0.0090(15) 0.0007(14)
C45 0.0264(19) 0.0275(19) 0.0314(18) -0.0047(15) -0.0072(15) -0.0062(15)
C46 0.0289(19) 0.0189(17) 0.0327(19) -0.0032(14) -0.0047(15) -0.0056(14)
C47 0.0214(17) 0.0252(18) 0.0316(18) -0.0003(14) -0.0047(14) -0.0040(14)
C48 0.0299(19) 0.0232(18) 0.0283(18) -0.0028(14) -0.0092(15) -0.0034(15)
C49 0.0288(19) 0.0295(19) 0.0345(19) -0.0120(15) -0.0079(15) -0.0018(16)
C50 0.038(2) 0.037(2) 0.038(2) -0.0100(17) -0.0100(18) -0.0020(18)
C51 0.054(3) 0.067(3) 0.033(2) -0.017(2) -0.011(2) -0.012(3)
C52 0.061(3) 0.066(3) 0.048(3) -0.023(2) -0.020(2) -0.017(3)
C53 0.046(3) 0.049(3) 0.054(3) -0.024(2) -0.010(2) -0.014(2)
C54 0.034(2) 0.032(2) 0.044(2) -0.0112(17) -0.0085(18) -0.0066(17)
C55 0.046(3) 0.049(3) 0.036(2) -0.0062(19) -0.0089(19) -0.013(2)
C56 0.044(3) 0.067(4) 0.107(5) 0.009(4) -0.010(3) -0.018(3)
C57 0.091(5) 0.058(3) 0.047(3) 0.011(3) -0.015(3) -0.018(3)
C58 0.036(2) 0.042(2) 0.044(2) -0.0088(19) -0.0054(18) -0.0139(19)
C59 0.044(3) 0.060(3) 0.059(3) -0.010(3) -0.003(2) -0.012(2)
C60 0.059(3) 0.042(3) 0.082(4) 0.008(3) -0.015(3) -0.013(2)
C61 0.031(2) 0.0203(17) 0.0312(18) -0.0026(14) -0.0099(15) 0.0004(14)
C62 0.040(2) 0.0241(19) 0.040(2) 0.0024(16) -0.0122(18) -0.0017(17)
C63 0.057(3) 0.031(2) 0.047(3) 0.0086(19) -0.019(2) -0.003(2)
C64 0.049(3) 0.036(2) 0.053(3) -0.004(2) -0.024(2) 0.008(2)
C65 0.036(2) 0.043(3) 0.054(3) -0.001(2) -0.019(2) 0.004(2)
C66 0.030(2) 0.035(2) 0.049(2) -0.0023(18) -0.0157(18) -0.0012(17)
C67 0.045(3) 0.047(3) 0.059(3) 0.015(2) -0.006(2) -0.012(2)
C68 0.086(6) 0.199(11) 0.123(7) -0.082(8) 0.054(5) -0.068(7)
C69 0.061(4) 0.062(4) 0.156(8) 0.008(4) -0.032(4) -0.028(3)
C70 0.028(2) 0.056(3) 0.079(4) 0.021(3) -0.011(2) -0.009(2)
C71 0.089(6) 0.154(9) 0.070(5) 0.019(5) 0.007(4) -0.033(6)
C72 0.053(4) 0.062(4) 0.124(6) 0.019(4) -0.027(4) -0.021(3)
C73 0.032(2) 0.037(2) 0.047(2) -0.0046(19) -0.0137(18) -0.0018(18)

loop_
_atom_type_symbol
_atom_type_description
_atom_type_scat_dispersion_real
_atom_type_scat_dispersion_imag
_atom_type_scat_source
C C 0.0033 0.0016 'International Tables Vol C Tables 4.2.6.8 and 6.1.1.4'
H H 0.0000 0.0000 'International Tables Vol C Tables 4.2.6.8 and 6.1.1.4'
N N 0.0061 0.0033 'International Tables Vol C Tables 4.2.6.8 and 6.1.1.4'
O O 0.0106 0.0060 'International Tables Vol C Tables 4.2.6.8 and 6.1.1.4'
Pt Pt -1.7033 8.3905 'International Tables Vol C Tables 4.2.6.8 and 6.1.1.4'

loop_
_geom_angle_atom_site_label_1
_geom_angle_atom_site_label_2
_geom_angle_atom_site_label_3
_geom_angle
O2 Pt1 O1 66.52(12)
O2 Pt1 N2 173.57(11)
O1 Pt1 N2 107.06(12)
O2 Pt1 N1 107.15(12)
O1 Pt1 N1 173.62(11)
N2 Pt1 N1 79.28(12)
O2 Pt1 C73 33.16(13)
O1 Pt1 C73 33.36(13)
N2 Pt1 C73 140.42(13)
N1 Pt1 C73 140.30(13)
C73 O1 Pt1 92.3(2)
C73 O2 Pt1 92.8(2)
C1 N1 C13 123.4(3)
C1 N1 Pt1 115.6(2)
C13 N1 Pt1 120.8(2)
C2 N2 C43 122.4(3)
C2 N2 Pt1 115.8(2)
C43 N2 Pt1 121.6(2)
N1 C1 C11 137.4(3)
N1 C1 C2 114.4(3)
C11 C1 C2 108.2(3)
N2 C2 C3 137.1(3)
N2 C2 C1 114.6(3)
C3 C2 C1 108.2(3)
C4 C3 C12 119.2(4)
C4 C3 C2 135.9(4)
C12 C3 C2 104.9(3)
C3 C4 C5 118.2(4)
C3 C4 H4 120.9
C5 C4 H4 120.9
C6 C5 C4 122.9(4)
C6 C5 H5 118.5
C4 C5 H5 118.5
C5 C6 C7 120.4(4)
C5 C6 H6 119.8
C7 C6 H6 119.8
C12 C7 C6 116.7(4)
C12 C7 C8 116.3(4)
C6 C7 C8 127.0(4)
C9 C8 C7 120.5(4)
C9 C8 H8 119.8
C7 C8 H8 119.8
C8 C9 C10 122.7(4)
C8 C9 H9 118.6
C10 C9 H9 118.6
C11 C10 C9 118.3(4)
C11 C10 H10 120.9
C9 C10 H10 120.9
C10 C11 C12 119.0(4)
C10 C11 C1 136.3(4)
C12 C11 C1 104.6(3)
C7 C12 C11 123.2(4)
C7 C12 C3 122.7(4)
C11 C12 C3 114.1(3)
C18 C13 C14 120.9(3)
C18 C13 N1 118.1(3)
C14 C13 N1 120.8(3)
C15 C14 C13 119.5(3)
C15 C14 H14 120.2
C13 C14 H14 120.2
C14 C15 C16 119.4(3)
C14 C15 C19 119.9(3)
C16 C15 C19 120.7(3)
C17 C16 C15 121.3(3)
C17 C16 H16 119.3
C15 C16 H16 119.3
C18 C17 C16 118.7(3)
C18 C17 C31 119.2(3)
C16 C17 C31 122.0(3)
C13 C18 C17 120.1(3)
C13 C18 H18 119.9
C17 C18 H18 119.9
C20 C19 C24 121.3(3)
C20 C19 C15 119.6(4)
C24 C19 C15 119.2(3)
C21 C20 C19 118.1(4)
C21 C20 C25 119.3(4)
C19 C20 C25 122.6(3)
C22 C21 C20 120.7(4)
C22 C21 H21 119.7
C20 C21 H21 119.7
C23 C22 C21 120.7(4)
C23 C22 H22 119.7
C21 C22 H22 119.7
C22 C23 C24 121.0(4)
C22 C23 H23 119.5
C24 C23 H23 119.5
C23 C24 C19 118.3(4)
C23 C24 C28 119.4(4)
C19 C24 C28 122.4(3)
C20 C25 C27 111.4(4)
C20 C25 C26 111.3(4)
C27 C25 C26 110.3(5)
C20 C25 H25 107.9
C27 C25 H25 107.9
C26 C25 H25 107.9
C25 C26 H26A 109.5
C25 C26 H26B 109.5
H26A C26 H26B 109.5
C25 C26 H26C 109.5
H26A C26 H26C 109.5
H26B C26 H26C 109.5
C25 C27 H27A 109.5
C25 C27 H27B 109.5
H27A C27 H27B 109.5
C25 C27 H27C 109.5
H27A C27 H27C 109.5
H27B C27 H27C 109.5
C24 C28 C30 110.6(4)
C24 C28 C29 111.0(4)
C30 C28 C29 111.9(4)
C24 C28 H28 107.7
C30 C28 H28 107.7
C29 C28 H28 107.7
C28 C29 H29A 109.5
C28 C29 H29B 109.5
H29A C29 H29B 109.5
C28 C29 H29C 109.5
H29A C29 H29C 109.5
H29B C29 H29C 109.5
C28 C30 H30A 109.5
C28 C30 H30B 109.5
H30A C30 H30B 109.5
C28 C30 H30C 109.5
H30A C30 H30C 109.5
H30B C30 H30C 109.5
C32 C31 C36 122.1(3)
C32 C31 C17 119.4(3)
C36 C31 C17 118.5(3)
C33 C32 C31 117.6(4)
C33 C32 C37 120.1(4)
C31 C32 C37 122.3(4)
C34 C33 C32 121.7(4)
C34 C33 H33 119.2
C32 C33 H33 119.2
C33 C34 C35 120.5(4)
C33 C34 H34 119.8
C35 C34 H34 119.8
C34 C35 C36 120.4(4)
C34 C35 H35 119.8
C36 C35 H35 119.8
C35 C36 C31 117.7(4)
C35 C36 C40 120.2(4)
C31 C36 C40 122.1(3)
C32 C37 C39 112.3(4)
C32 C37 C38 110.4(5)
C39 C37 C38 111.0(5)
C32 C37 H37 107.7
C39 C37 H37 107.7
C38 C37 H37 107.7
C37 C38 H38A 109.5
C37 C38 H38B 109.5
H38A C38 H38B 109.5
C37 C38 H38C 109.5
H38A C38 H38C 109.5
H38B C38 H38C 109.5
C37 C39 H39A 109.5
C37 C39 H39B 109.5
H39A C39 H39B 109.5
C37 C39 H39C 109.5
H39A C39 H39C 109.5
H39B C39 H39C 109.5
C36 C40 C41 110.5(4)
C36 C40 C42 113.2(4)
C41 C40 C42 110.2(5)
C36 C40 H40 107.6
C41 C40 H40 107.6
C42 C40 H40 107.6
C40 C41 H41A 109.5
C40 C41 H41B 109.5
H41A C41 H41B 109.5
C40 C41 H41C 109.5
H41A C41 H41C 109.5
H41B C41 H41C 109.5
C40 C42 H42A 109.5
C40 C42 H42B 109.5
H42A C42 H42B 109.5
C40 C42 H42C 109.5
H42A C42 H42C 109.5
H42B C42 H42C 109.5
C44 C43 C48 120.9(3)
C44 C43 N2 120.3(3)
C48 C43 N2 118.7(3)
C43 C44 C45 120.8(3)
C43 C44 H44 119.6
C45 C44 H44 119.6
C46 C45 C44 117.6(3)
C46 C45 C49 120.8(3)
C44 C45 C49 121.6(3)
C45 C46 C47 122.5(3)
C45 C46 H46 118.8
C47 C46 H46 118.8
C48 C47 C46 118.5(3)
C48 C47 C61 122.9(3)
C46 C47 C61 118.6(3)
C47 C48 C43 119.7(3)
C47 C48 H48 120.2
C43 C48 H48 120.2
C54 C49 C50 120.4(4)
C54 C49 C45 120.1(4)
C50 C49 C45 119.5(4)
C51 C50 C49 118.4(4)
C51 C50 C55 119.4(4)
C49 C50 C55 122.2(4)
C52 C51 C50 120.9(5)
C52 C51 H51 119.6
C50 C51 H51 119.6
C53 C52 C51 120.8(4)
C53 C52 H52 119.6
C51 C52 H52 119.6
C52 C53 C54 120.5(5)
C52 C53 H53 119.8
C54 C53 H53 119.8
C53 C54 C49 119.0(4)
C53 C54 C58 118.7(4)
C49 C54 C58 122.3(4)
C57 C55 C50 114.2(4)
C57 C55 C56 108.9(5)
C50 C55 C56 110.3(4)
C57 C55 H55 107.7
C50 C55 H55 107.7
C56 C55 H55 107.7
C55 C56 H56A 109.5
C55 C56 H56B 109.5
H56A C56 H56B 109.5
C55 C56 H56C 109.5
H56A C56 H56C 109.5
H56B C56 H56C 109.5
C55 C57 H57A 109.5
C55 C57 H57B 109.5
H57A C57 H57B 109.5
C55 C57 H57C 109.5
H57A C57 H57C 109.5
H57B C57 H57C 109.5
C54 C58 C60 111.7(4)
C54 C58 C59 111.4(4)
C60 C58 C59 110.0(4)
C54 C58 H58 107.9
C60 C58 H58 107.9
C59 C58 H58 107.9
C58 C59 H59A 109.5
C58 C59 H59B 109.5
H59A C59 H59B 109.5
C58 C59 H59C 109.5
H59A C59 H59C 109.5
H59B C59 H59C 109.5
C58 C60 H60A 109.5
C58 C60 H60B 109.5
H60A C60 H60B 109.5
C58 C60 H60C 109.5
H60A C60 H60C 109.5
H60B C60 H60C 109.5
C62 C61 C66 120.9(4)
C62 C61 C47 119.3(4)
C66 C61 C47 119.8(4)
C61 C62 C63 118.6(4)
C61 C62 C67 121.7(4)
C63 C62 C67 119.6(4)
C64 C63 C62 120.7(4)
C64 C63 H63 119.6
C62 C63 H63 119.6
C63 C64 C65 120.7(4)
C63 C64 H64 119.6
C65 C64 H64 119.6
C64 C65 C66 120.4(4)
C64 C65 H65 119.8
C66 C65 H65 119.8
C61 C66 C65 118.6(4)
C61 C66 C70 122.5(4)
C65 C66 C70 118.9(4)
C69 C67 C62 114.5(5)
C69 C67 C68 109.8(6)
C62 C67 C68 109.2(5)
C69 C67 H67 107.7
C62 C67 H67 107.7
C68 C67 H67 107.7
C67 C68 H68A 109.5
C67 C68 H68B 109.5
H68A C68 H68B 109.5
C67 C68 H68C 109.5
H68A C68 H68C 109.5
H68B C68 H68C 109.5
C67 C69 H69A 109.5
C67 C69 H69B 109.5
H69A C69 H69B 109.5
C67 C69 H69C 109.5
H69A C69 H69C 109.5
H69B C69 H69C 109.5
C72 C70 C66 112.1(5)
C72 C70 C71 110.5(6)
C66 C70 C71 110.2(5)
C72 C70 H70 108.0
C66 C70 H70 108.0
C71 C70 H70 108.0
C70 C71 H71A 109.5
C70 C71 H71B 109.5
H71A C71 H71B 109.5
C70 C71 H71C 109.5
H71A C71 H71C 109.5
H71B C71 H71C 109.5
C70 C72 H72A 109.5
C70 C72 H72B 109.5
H72A C72 H72B 109.5
C70 C72 H72C 109.5
H72A C72 H72C 109.5
H72B C72 H72C 109.5
O3 C73 O2 126.1(4)
O3 C73 O1 125.6(4)
O2 C73 O1 108.4(3)
O3 C73 Pt1 179.6(4)
O2 C73 Pt1 54.02(19)
O1 C73 Pt1 54.34(19)

loop_
_geom_bond_atom_site_label_1
_geom_bond_atom_site_label_2
_geom_bond_distance
Pt1 O2 1.988(3)
Pt1 O1 1.995(3)
Pt1 N2 1.998(3)
Pt1 N1 2.005(3)
Pt1 C73 2.453(4)
O1 C73 1.350(5)
O2 C73 1.343(5)
O3 C73 1.195(5)
N1 C1 1.294(5)
N1 C13 1.431(4)
N2 C2 1.293(5)
N2 C43 1.431(4)
C1 C11 1.460(5)
C1 C2 1.479(5)
C2 C3 1.454(5)
C3 C4 1.363(5)
C3 C12 1.423(5)
C4 C5 1.409(6)
C4 H4 0.9500
C5 C6 1.362(6)
C5 H5 0.9500
C6 C7 1.410(6)
C6 H6 0.9500
C7 C12 1.391(5)
C7 C8 1.410(6)
C8 C9 1.375(7)
C8 H8 0.9500
C9 C10 1.404(6)
C9 H9 0.9500
C10 C11 1.370(5)
C10 H10 0.9500
C11 C12 1.423(5)
C13 C18 1.385(5)
C13 C14 1.396(5)
C14 C15 1.381(5)
C14 H14 0.9500
C15 C16 1.397(5)
C15 C19 1.499(5)
C16 C17 1.392(5)
C16 H16 0.9500
C17 C18 1.390(5)
C17 C31 1.505(5)
C18 H18 0.9500
C19 C20 1.401(5)
C19 C24 1.403(6)
C20 C21 1.400(5)
C20 C25 1.509(6)
C21 C22 1.376(7)
C21 H21 0.9500
C22 C23 1.370(7)
C22 H22 0.9500
C23 C24 1.391(5)
C23 H23 0.9500
C24 C28 1.515(6)
C25 C27 1.515(8)
C25 C26 1.522(8)
C25 H25 1.0000
C26 H26A 0.9800
C26 H26B 0.9800
C26 H26C 0.9800
C27 H27A 0.9800
C27 H27B 0.9800
C27 H27C 0.9800
C28 C30 1.519(6)
C28 C29 1.535(6)
C28 H28 1.0000
C29 H29A 0.9800
C29 H29B 0.9800
C29 H29C 0.9800
C30 H30A 0.9800
C30 H30B 0.9800
C30 H30C 0.9800
C31 C32 1.394(6)
C31 C36 1.405(5)
C32 C33 1.392(6)
C32 C37 1.510(6)
C33 C34 1.357(7)
C33 H33 0.9500
C34 C35 1.391(7)
C34 H34 0.9500
C35 C36 1.395(5)
C35 H35 0.9500
C36 C40 1.500(6)
C37 C39 1.514(8)
C37 C38 1.517(9)
C37 H37 1.0000
C38 H38A 0.9800
C38 H38B 0.9800
C38 H38C 0.9800
C39 H39A 0.9800
C39 H39B 0.9800
C39 H39C 0.9800
C40 C41 1.504(7)
C40 C42 1.520(7)
C40 H40 1.0000
C41 H41A 0.9800
C41 H41B 0.9800
C41 H41C 0.9800
C42 H42A 0.9800
C42 H42B 0.9800
C42 H42C 0.9800
C43 C44 1.378(5)
C43 C48 1.392(5)
C44 C45 1.394(5)
C44 H44 0.9500
C45 C46 1.380(5)
C45 C49 1.480(5)
C46 C47 1.409(5)
C46 H46 0.9500
C47 C48 1.379(5)
C47 C61 1.488(5)
C48 H48 0.9500
C49 C54 1.399(6)
C49 C50 1.407(6)
C50 C51 1.391(6)
C50 C55 1.519(6)
C51 C52 1.376(7)
C51 H51 0.9500
C52 C53 1.362(8)
C52 H52 0.9500
C53 C54 1.397(6)
C53 H53 0.9500
C54 C58 1.518(6)
C55 C57 1.513(7)
C55 C56 1.524(8)
C55 H55 1.0000
C56 H56A 0.9800
C56 H56B 0.9800
C56 H56C 0.9800
C57 H57A 0.9800
C57 H57B 0.9800
C57 H57C 0.9800
C58 C60 1.525(7)
C58 C59 1.530(7)
C58 H58 1.0000
C59 H59A 0.9800
C59 H59B 0.9800
C59 H59C 0.9800
C60 H60A 0.9800
C60 H60B 0.9800
C60 H60C 0.9800
C61 C62 1.396(6)
C61 C66 1.398(6)
C62 C63 1.399(6)
C62 C67 1.518(7)
C63 C64 1.368(7)
C63 H63 0.9500
C64 C65 1.375(7)
C64 H64 0.9500
C65 C66 1.400(6)
C65 H65 0.9500
C66 C70 1.511(7)
C67 C69 1.511(8)
C67 C68 1.539(10)
C67 H67 1.0000
C68 H68A 0.9800
C68 H68B 0.9800
C68 H68C 0.9800
C69 H69A 0.9800
C69 H69B 0.9800
C69 H69C 0.9800
C70 C72 1.509(8)
C70 C71 1.535(10)
C70 H70 1.0000
C71 H71A 0.9800
C71 H71B 0.9800
C71 H71C 0.9800
C72 H72A 0.9800
C72 H72B 0.9800
C72 H72C 0.9800

loop_
_geom_torsion_atom_site_label_1
_geom_torsion_atom_site_label_2
_geom_torsion_atom_site_label_3
_geom_torsion_atom_site_label_4
_geom_torsion
O2 Pt1 O1 C73 0.0(2)
N2 Pt1 O1 C73 179.7(2)
O1 Pt1 O2 C73 0.0(2)
N1 Pt1 O2 C73 179.2(2)
O2 Pt1 N1 C1 -176.1(2)
N2 Pt1 N1 C1 4.1(3)
C73 Pt1 N1 C1 -175.5(2)
O2 Pt1 N1 C13 8.3(3)
N2 Pt1 N1 C13 -171.5(3)
C73 Pt1 N1 C13 8.9(4)
O1 Pt1 N2 C2 176.6(2)
N1 Pt1 N2 C2 -2.7(3)
C73 Pt1 N2 C2 176.9(2)
O1 Pt1 N2 C43 -8.2(3)
N1 Pt1 N2 C43 172.5(3)
C73 Pt1 N2 C43 -7.9(4)
C13 N1 C1 C11 -11.6(6)
Pt1 N1 C1 C11 172.9(4)
C13 N1 C1 C2 170.8(3)
Pt1 N1 C1 C2 -4.7(4)
C43 N2 C2 C3 9.7(6)
Pt1 N2 C2 C3 -175.1(4)
C43 N2 C2 C1 -174.1(3)
Pt1 N2 C2 C1 1.0(4)
N1 C1 C2 N2 2.5(5)
C11 C1 C2 N2 -175.9(3)
N1 C1 C2 C3 179.7(3)
C11 C1 C2 C3 1.4(4)
N2 C2 C3 C4 -2.9(8)
C1 C2 C3 C4 -179.2(4)
N2 C2 C3 C12 174.5(4)
C1 C2 C3 C12 -1.8(4)
C12 C3 C4 C5 0.1(6)
C2 C3 C4 C5 177.3(4)
C3 C4 C5 C6 -0.3(6)
C4 C5 C6 C7 -0.2(7)
C5 C6 C7 C12 0.9(6)
C5 C6 C7 C8 -178.9(4)
C12 C7 C8 C9 -0.7(7)
C6 C7 C8 C9 179.1(5)
C7 C8 C9 C10 0.9(8)
C8 C9 C10 C11 -0.1(7)
C9 C10 C11 C12 -0.9(6)
C9 C10 C11 C1 -176.7(4)
N1 C1 C11 C10 -1.8(8)
C2 C1 C11 C10 175.9(4)
N1 C1 C11 C12 -178.1(4)
C2 C1 C11 C12 -0.3(4)
C6 C7 C12 C11 179.9(4)
C8 C7 C12 C11 -0.3(6)
C6 C7 C12 C3 -1.1(6)
C8 C7 C12 C3 178.7(4)
C10 C11 C12 C7 1.2(6)
C1 C11 C12 C7 178.2(4)
C10 C11 C12 C3 -177.9(4)
C1 C11 C12 C3 -0.9(4)
C4 C3 C12 C7 0.6(6)
C2 C3 C12 C7 -177.3(4)
C4 C3 C12 C11 179.7(3)
C2 C3 C12 C11 1.8(4)
C1 N1 C13 C18 137.1(4)
Pt1 N1 C13 C18 -47.6(4)
C1 N1 C13 C14 -49.0(5)
Pt1 N1 C13 C14 126.3(3)
C18 C13 C14 C15 -0.3(6)
N1 C13 C14 C15 -174.1(3)
C13 C14 C15 C16 -0.6(6)
C13 C14 C15 C19 178.0(3)
C14 C15 C16 C17 0.3(6)
C19 C15 C16 C17 -178.3(3)
C15 C16 C17 C18 0.9(6)
C15 C16 C17 C31 177.9(4)
C14 C13 C18 C17 1.5(6)
N1 C13 C18 C17 175.4(3)
C16 C17 C18 C13 -1.8(5)
C31 C17 C18 C13 -178.8(3)
C14 C15 C19 C20 -85.1(5)
C16 C15 C19 C20 93.5(4)
C14 C15 C19 C24 95.0(4)
C16 C15 C19 C24 -86.4(5)
C24 C19 C20 C21 0.6(6)
C15 C19 C20 C21 -179.3(4)
C24 C19 C20 C25 -179.5(4)
C15 C19 C20 C25 0.6(6)
C19 C20 C21 C22 0.0(6)
C25 C20 C21 C22 -179.9(4)
C20 C21 C22 C23 -0.6(7)
C21 C22 C23 C24 0.5(7)
C22 C23 C24 C19 0.1(7)
C22 C23 C24 C28 -179.7(4)
C20 C19 C24 C23 -0.7(6)
C15 C19 C24 C23 179.2(4)
C20 C19 C24 C28 179.1(4)
C15 C19 C24 C28 -1.0(6)
C21 C20 C25 C27 61.7(6)
C19 C20 C25 C27 -118.2(5)
C21 C20 C25 C26 -61.8(6)
C19 C20 C25 C26 118.3(5)
C23 C24 C28 C30 -67.9(5)
C19 C24 C28 C30 112.3(4)
C23 C24 C28 C29 57.0(5)
C19 C24 C28 C29 -122.8(4)
C18 C17 C31 C32 91.5(5)
C16 C17 C31 C32 -85.5(5)
C18 C17 C31 C36 -86.5(5)
C16 C17 C31 C36 96.5(4)
C36 C31 C32 C33 -1.4(6)
C17 C31 C32 C33 -179.3(4)
C36 C31 C32 C37 179.9(4)
C17 C31 C32 C37 2.0(6)
C31 C32 C33 C34 1.7(7)
C37 C32 C33 C34 -179.6(5)
C32 C33 C34 C35 -0.9(8)
C33 C34 C35 C36 -0.1(7)
C34 C35 C36 C31 0.3(6)
C34 C35 C36 C40 -178.5(4)
C32 C31 C36 C35 0.5(6)
C17 C31 C36 C35 178.4(4)
C32 C31 C36 C40 179.3(4)
C17 C31 C36 C40 -2.8(6)
C33 C32 C37 C39 50.1(7)
C31 C32 C37 C39 -131.2(5)
C33 C32 C37 C38 -74.3(7)
C31 C32 C37 C38 104.4(6)
C35 C36 C40 C41 86.0(5)
C31 C36 C40 C41 -92.8(5)
C35 C36 C40 C42 -38.2(6)
C31 C36 C40 C42 143.0(5)
C2 N2 C43 C44 54.5(5)
Pt1 N2 C43 C44 -120.4(3)
C2 N2 C43 C48 -128.0(4)
Pt1 N2 C43 C48 57.1(4)
C48 C43 C44 C45 -0.4(6)
N2 C43 C44 C45 177.1(3)
C43 C44 C45 C46 1.0(6)
C43 C44 C45 C49 -179.0(4)
C44 C45 C46 C47 -0.1(6)
C49 C45 C46 C47 180.0(4)
C45 C46 C47 C48 -1.5(6)
C45 C46 C47 C61 179.6(4)
C46 C47 C48 C43 2.1(6)
C61 C47 C48 C43 -179.0(4)
C44 C43 C48 C47 -1.3(6)
N2 C43 C48 C47 -178.8(3)
C46 C45 C49 C54 76.9(5)
C44 C45 C49 C54 -103.0(5)
C46 C45 C49 C50 -102.6(5)
C44 C45 C49 C50 77.5(5)
C54 C49 C50 C51 0.9(6)
C45 C49 C50 C51 -179.6(4)
C54 C49 C50 C55 -176.6(4)
C45 C49 C50 C55 2.9(6)
C49 C50 C51 C52 -0.5(7)
C55 C50 C51 C52 177.1(5)
C50 C51 C52 C53 -0.7(9)
C51 C52 C53 C54 1.4(8)
C52 C53 C54 C49 -0.9(7)
C52 C53 C54 C58 -179.8(5)
C50 C49 C54 C53 -0.3(6)
C45 C49 C54 C53 -179.8(4)
C50 C49 C54 C58 178.6(4)
C45 C49 C54 C58 -0.9(6)
C51 C50 C55 C57 39.7(6)
C49 C50 C55 C57 -142.8(5)
C51 C50 C55 C56 -83.3(6)
C49 C50 C55 C56 94.2(5)
C53 C54 C58 C60 66.2(6)
C49 C54 C58 C60 -112.7(5)
C53 C54 C58 C59 -57.2(6)
C49 C54 C58 C59 123.9(5)
C48 C47 C61 C62 101.2(5)
C46 C47 C61 C62 -79.9(5)
C48 C47 C61 C66 -80.9(5)
C46 C47 C61 C66 98.0(4)
C66 C61 C62 C63 -1.8(6)
C47 C61 C62 C63 176.1(4)
C66 C61 C62 C67 176.1(4)
C47 C61 C62 C67 -6.1(6)
C61 C62 C63 C64 0.3(7)
C67 C62 C63 C64 -177.7(5)
C62 C63 C64 C65 1.1(7)
C63 C64 C65 C66 -0.9(7)
C62 C61 C66 C65 2.0(6)
C47 C61 C66 C65 -175.9(4)
C62 C61 C66 C70 -178.8(4)
C47 C61 C66 C70 3.4(6)
C64 C65 C66 C61 -0.6(7)
C64 C65 C66 C70 -179.9(5)
C61 C62 C67 C69 137.1(5)
C63 C62 C67 C69 -45.1(7)
C61 C62 C67 C68 -99.4(7)
C63 C62 C67 C68 78.5(7)
C61 C66 C70 C72 125.3(5)
C65 C66 C70 C72 -55.4(7)
C61 C66 C70 C71 -111.2(6)
C65 C66 C70 C71 68.1(6)
Pt1 O2 C73 O3 -179.5(5)
Pt1 O1 C73 O3 179.5(5)
Pt1 O1 C73 O2 0.0(3)
N2 Pt1 C73 O2 179.5(2)
N1 Pt1 C73 O2 -1.1(4)
N2 Pt1 C73 O1 -0.5(4)
N1 Pt1 C73 O1 178.9(2)

loop_
_platon_squeeze_void_nr
_platon_squeeze_void_average_x
_platon_squeeze_void_average_y
_platon_squeeze_void_average_z
_platon_squeeze_void_volume
_platon_squeeze_void_count_electrons
1 -0.016 0.000 0.000 461.6 49.6
2 -0.164 -0.014 0.500 912.2 141.0
